data_7124215
loop_
_publ_author_name
'Ito, Jun-ichi'
'Ishihara, Takahiro'
'Fukuoka, Takaki'
'Binti Mat Napi, Siti Rokiah'
'Kameo, Hajime'
'Nishiyama, Hisao'

_publ_section_title
;
 Modulation of Coordination Geometry of NCN and NCNC Rh Complexes for
 Ambidextrous Chiral Catalysts
;
_journal_name_full 'Chemical Communications'
_journal_paper_doi 10.1039/C9CC06520B
_journal_year 2019
_chemical_absolute_configuration rm
_chemical_formula_sum 'C26 H31 Cl2 N2 Rh'
_chemical_formula_weight 545.34
_space_group_crystal_system monoclinic
_space_group_IT_number 5
_space_group_name_Hall 'C 2y'
_space_group_name_H-M_alt 'C 1 2 1'
_symmetry_space_group_name_Hall 'C 2y'
_symmetry_space_group_name_H-M 'C 1 2 1'
_atom_sites_solution_hydrogens geom
_audit_update_record
;
2016-09-30 deposited with the CCDC.    2019-09-18 downloaded from the CCDC.
;
_cell_angle_alpha 90
_cell_angle_beta 127.0881(14)
_cell_angle_gamma 90
_cell_formula_units_Z 4
_cell_length_a 16.4067(10)
_cell_length_b 17.1103(11)
_cell_length_c 10.8096(7)
_cell_measurement_reflns_used 8128
_cell_measurement_temperature 93.0(2)
_cell_measurement_theta_max 25.0283
_cell_measurement_theta_min 2.5298
_cell_volume 2420.7(3)
_computing_cell_refinement 'SAINT V8.32B (Bruker AXS Inc., 2013)'
_computing_data_collection 'Bruker Instrument Service v3.0.29'
_computing_data_reduction 'SAINT V8.32B (Bruker AXS Inc., 2013)'
_computing_molecular_graphics 'XSHELL V6.3.1 (Bruke AXS)'
_computing_publication_material 'Generate Report (Bruker AXS)'
_computing_structure_refinement 'SHELXL-2013 (Sheldrick, 2013)'
_diffrn_ambient_temperature 93.0(2)
_diffrn_detector_area_resol_mean 10.4167
_diffrn_measured_fraction_theta_full 0.989
_diffrn_measured_fraction_theta_max 0.989
_diffrn_measurement_device_type 'Bruker D8 goniometer'
_diffrn_measurement_method 'omega scans'
_diffrn_radiation_monochromator graphite
_diffrn_radiation_type MoK\a
_diffrn_radiation_wavelength 0.71073
_diffrn_reflns_av_R_equivalents 0.0253
_diffrn_reflns_av_unetI/netI 0.0352
_diffrn_reflns_limit_h_max 17
_diffrn_reflns_limit_h_min -19
_diffrn_reflns_limit_k_max 20
_diffrn_reflns_limit_k_min -20
_diffrn_reflns_limit_l_max 12
_diffrn_reflns_limit_l_min -12
_diffrn_reflns_number 8335
_diffrn_reflns_theta_full 25.05
_diffrn_reflns_theta_max 25.05
_diffrn_reflns_theta_min 2.23
_diffrn_source 'sealed tube'
_exptl_absorpt_coefficient_mu 0.942
_exptl_absorpt_correction_T_max 0.83
_exptl_absorpt_correction_T_min 0.74
_exptl_absorpt_correction_type empirical
_exptl_absorpt_process_details 'SADABS V2012/1 (Bruker AXS Inc.)'
_exptl_crystal_colour 'clear pale red'
_exptl_crystal_density_diffrn 1.496
_exptl_crystal_density_method 'not measured'
_exptl_crystal_description prism
_exptl_crystal_F_000 1120
_exptl_crystal_size_max 0.300
_exptl_crystal_size_mid 0.200
_exptl_crystal_size_min 0.200
_refine_diff_density_max 0.991
_refine_diff_density_min -0.856
_refine_ls_abs_structure_details
;
;
_refine_ls_abs_structure_Flack 0.012(12)
_refine_ls_extinction_coef 0.0085(6)
_refine_ls_extinction_method 'SHELXL-2014/7 (Sheldrick 2014'
_refine_ls_goodness_of_fit_ref 1.290
_refine_ls_hydrogen_treatment mixed
_refine_ls_matrix_type full
_refine_ls_number_parameters 292
_refine_ls_number_reflns 4104
_refine_ls_number_restraints 1
_refine_ls_restrained_S_all 1.290
_refine_ls_R_factor_all 0.0255
_refine_ls_R_factor_gt 0.0253
_refine_ls_shift/su_max 0.005
_refine_ls_shift/su_mean 0.000
_refine_ls_structure_factor_coef Fsqd
_refine_ls_weighting_details 'w=1/[\s^2^(Fo^2^)+(0.0447P)^2^] where P=(Fo^2^+2Fc^2^)/3'
_refine_ls_weighting_scheme calc
_refine_ls_wR_factor_gt 0.0761
_refine_ls_wR_factor_ref 0.0766
_reflns_number_gt 4052
_reflns_number_total 4104
_reflns_threshold_expression 'I > 2\s(I)'
_cod_data_source_file c9cc06520b2.cif
_cod_data_source_block Nishiyama_ito34
_cod_database_code 7124215

loop_
_space_group_symop_operation_xyz
'x, y, z'
'-x, y, -z'
'x+1/2, y+1/2, z'
'-x+1/2, y+1/2, -z'

loop_
_atom_site_type_symbol
_atom_site_label
_atom_site_fract_x
_atom_site_fract_y
_atom_site_fract_z
_atom_site_U_iso_or_equiv
_atom_site_adp_type
_atom_site_calc_flag
_atom_site_refinement_flags_adp
_atom_site_refinement_flags_occupancy
_atom_site_refinement_flags_posn
_atom_site_occupancy
C C1 0 0.4745(5) 0 0.0106(16) Uani d T P S 1
C C2 0.0637(4) 0.4360(3) 0.1417(6) 0.0122(12) Uani d . . . 1
C C3 0.0625(4) 0.3568(4) 0.1428(6) 0.0117(11) Uani d . . . 1
C C4 0 0.3167(5) 0 0.0161(18) Uani d T P S 1
H H4 0 0.2612 0 0.019 Uiso calc U P R 1
C C5 0.1256(4) 0.3101(3) 0.2924(6) 0.0176(12) Uani d . . . 1
H H5A 0.1979 0.3243 0.35 0.026 Uiso calc U . R 1
H H5B 0.1172 0.2542 0.2681 0.026 Uiso calc U . R 1
H H5C 0.1026 0.3218 0.3556 0.026 Uiso calc U . R 1
C C6 0.1315(4) 0.4897(3) 0.2803(6) 0.0141(12) Uani d . . . 1
H H6A 0.1357 0.4702 0.3703 0.017 Uiso calc U . R 1
H H6B 0.2013 0.4907 0.3092 0.017 Uiso calc U . R 1
C C7 0.1649(4) 0.6334(3) 0.3383(6) 0.0146(10) Uani d . . . 1
H H7 0.2191 0.6305 0.3227 0.017 Uiso calc U . R 1
C C8 0.1139(5) 0.7130(3) 0.2818(7) 0.0257(15) Uani d . . . 1
H H8A 0.0894 0.721 0.1747 0.039 Uiso calc U . R 1
H H8B 0.1634 0.7539 0.3481 0.039 Uiso calc U . R 1
H H8C 0.0561 0.7155 0.2864 0.039 Uiso calc U . R 1
C C9 0.2151(4) 0.6186(3) 0.5077(5) 0.0140(10) Uani d . . . 1
C C10 0.1601(4) 0.6230(3) 0.5678(6) 0.0219(12) Uani d . . . 1
H H10 0.0894 0.6357 0.5008 0.026 Uiso calc U . R 1
C C11 0.2065(5) 0.6093(3) 0.7225(7) 0.0295(13) Uani d . . . 1
H H11 0.168 0.6119 0.7617 0.035 Uiso calc U . R 1
C C12 0.3093(5) 0.5917(4) 0.8202(6) 0.0311(13) Uani d . . . 1
H H12 0.3419 0.583 0.9273 0.037 Uiso calc U . R 1
C C13 0.3653(4) 0.5865(4) 0.7638(6) 0.0288(12) Uani d . . . 1
H H13 0.436 0.5741 0.8319 0.035 Uiso calc U . R 1
C C14 0.3183(4) 0.5995(3) 0.6069(6) 0.0194(12) Uani d . . . 1
H H14 0.3567 0.5953 0.5679 0.023 Uiso calc U . R 1
C C15 0.5 0.5259(4) 0.5 0.0103(15) Uani d T P S 1
C C16 0.5542(4) 0.5615(3) 0.6426(6) 0.0103(12) Uani d . . . 1
C C17 0.5537(4) 0.6458(3) 0.6427(7) 0.0154(12) Uani d . . . 1
C C18 0.5 0.6824(4) 0.5 0.0128(17) Uani d T P S 1
H H18 0.5 0.7379 0.5 0.015 Uiso calc U P R 1
C C19 0.6078(4) 0.6912(3) 0.7916(6) 0.0198(12) Uani d . . . 1
H H19A 0.615 0.7458 0.7723 0.03 Uiso calc U . R 1
H H19B 0.6756 0.6686 0.8677 0.03 Uiso calc U . R 1
H H19C 0.5681 0.6888 0.8321 0.03 Uiso calc U . R 1
C C20 0.6026(4) 0.5081(3) 0.7810(6) 0.0121(11) Uani d . . . 1
H H20A 0.6697 0.5293 0.8682 0.014 Uiso calc U . R 1
H H20B 0.5585 0.5041 0.8147 0.014 Uiso calc U . R 1
C C21 0.6279(3) 0.3656(3) 0.8420(5) 0.0134(10) Uani d . . . 1
H H21 0.561 0.3599 0.8247 0.016 Uiso calc U . R 1
C C22 0.6490(4) 0.2900(3) 0.7937(6) 0.0214(13) Uani d . . . 1
H H22A 0.5925 0.2787 0.6852 0.032 Uiso calc U . R 1
H H22B 0.6554 0.2473 0.8596 0.032 Uiso calc U . R 1
H H22C 0.7127 0.2949 0.805 0.032 Uiso calc U . R 1
C C23 0.7093(3) 0.3831(3) 1.0132(5) 0.0132(10) Uani d . . . 1
C C24 0.6836(4) 0.3789(3) 1.1146(6) 0.0174(10) Uani d . . . 1
H H24 0.6153 0.3673 1.0753 0.021 Uiso calc U . R 1
C C25 0.7568(4) 0.3914(3) 1.2724(6) 0.0222(13) Uani d . . . 1
H H25 0.7387 0.3879 1.3407 0.027 Uiso calc U . R 1
C C26 0.8555(3) 0.4088(4) 1.3295(5) 0.0188(10) Uani d . . . 1
H H26 0.9058 0.4177 1.4373 0.023 Uiso calc U . R 1
C C27 0.8814(4) 0.4133(4) 1.2286(5) 0.0178(11) Uani d . . . 1
H H27 0.9496 0.4254 1.2682 0.021 Uiso calc U . R 1
C C28 0.8096(3) 0.4005(3) 1.0725(5) 0.0145(12) Uani d . . . 1
H H28 0.8284 0.4035 1.005 0.017 Uiso calc U . R 1
Cl Cl1 0.14219(8) 0.59501(8) 0.00407(13) 0.0161(3) Uani d . . . 1
Cl Cl2 0.37808(8) 0.40558(8) 0.54227(13) 0.0147(3) Uani d . . . 1
N N1 0.0867(3) 0.5714(2) 0.2385(4) 0.0131(8) Uani d . . . 1
N N2 0.6162(3) 0.4292(2) 0.7361(4) 0.0122(8) Uani d . . . 1
Rh Rh1 0 0.58602(2) 0 0.00917(16) Uani d T P S 1
Rh Rh2 0.5 0.41376(2) 0.5 0.00883(16) Uani d T P S 1
H H30 0.036(4) 0.575(3) 0.255(6) 0.027(14) Uiso d . . . 1

loop_
_atom_site_aniso_label
_atom_site_aniso_U_11
_atom_site_aniso_U_22
_atom_site_aniso_U_33
_atom_site_aniso_U_12
_atom_site_aniso_U_13
_atom_site_aniso_U_23
C1 0.009(3) 0.012(4) 0.013(4) 0 0.008(3) 0
C2 0.011(2) 0.013(3) 0.012(2) -0.0024(19) 0.007(2) -0.002(2)
C3 0.010(2) 0.013(3) 0.013(3) 0.001(2) 0.007(2) 0.003(2)
C4 0.016(4) 0.016(5) 0.016(4) 0 0.009(3) 0
C5 0.019(3) 0.012(3) 0.015(3) -0.001(2) 0.007(2) 0.002(2)
C6 0.014(3) 0.014(3) 0.010(2) 0.006(2) 0.004(2) 0.003(2)
C7 0.017(2) 0.015(2) 0.013(2) -0.006(2) 0.009(2) -0.006(2)
C8 0.038(4) 0.013(3) 0.016(3) -0.001(3) 0.011(3) 0.000(2)
C9 0.023(3) 0.006(2) 0.014(2) -0.0056(19) 0.011(2) -0.0043(19)
C10 0.024(3) 0.021(3) 0.023(3) -0.001(2) 0.016(2) -0.006(2)
C11 0.059(4) 0.015(3) 0.033(3) -0.003(2) 0.038(3) -0.003(2)
C12 0.058(4) 0.015(3) 0.016(3) 0.001(4) 0.020(3) 0.000(3)
C13 0.034(3) 0.018(3) 0.018(3) 0.007(3) 0.007(3) 0.004(3)
C14 0.022(3) 0.017(3) 0.019(3) -0.002(2) 0.012(2) -0.005(2)
C15 0.008(3) 0.008(4) 0.013(4) 0 0.005(3) 0
C16 0.010(2) 0.010(3) 0.011(2) -0.0003(18) 0.007(2) 0.002(2)
C17 0.014(3) 0.010(3) 0.020(3) 0.002(2) 0.009(2) -0.002(2)
C18 0.015(4) 0.006(4) 0.016(4) 0 0.008(3) 0
C19 0.022(3) 0.012(3) 0.018(3) 0.003(2) 0.008(3) -0.001(2)
C20 0.013(3) 0.012(2) 0.007(2) -0.002(2) 0.003(2) -0.003(2)
C21 0.015(2) 0.013(2) 0.011(2) -0.0004(19) 0.007(2) 0.0036(19)
C22 0.027(3) 0.014(3) 0.013(3) 0.002(2) 0.007(3) 0.004(2)
C23 0.016(2) 0.008(2) 0.013(2) 0.0011(18) 0.007(2) 0.0031(18)
C24 0.013(2) 0.020(3) 0.019(3) 0.001(2) 0.009(2) 0.003(2)
C25 0.024(3) 0.031(4) 0.018(3) 0.001(2) 0.016(2) 0.005(2)
C26 0.018(2) 0.023(2) 0.009(2) 0.001(2) 0.005(2) -0.001(2)
C27 0.014(2) 0.020(2) 0.015(2) 0.001(2) 0.007(2) 0.003(3)
C28 0.016(2) 0.017(3) 0.014(2) 0.001(2) 0.010(2) 0.000(2)
Cl1 0.0139(5) 0.0193(7) 0.0181(6) -0.0028(5) 0.0112(5) -0.0011(6)
Cl2 0.0119(5) 0.0180(7) 0.0153(5) -0.0007(5) 0.0088(5) 0.0018(6)
N1 0.0145(19) 0.013(2) 0.0126(19) -0.0011(17) 0.0084(17) -0.0019(17)
N2 0.0150(19) 0.008(2) 0.0105(18) 0.0002(15) 0.0062(17) 0.0010(16)
Rh1 0.0101(3) 0.0081(3) 0.0096(3) 0 0.0061(2) 0
Rh2 0.0089(3) 0.0076(3) 0.0084(3) 0 0.0044(2) 0

loop_
_atom_type_symbol
_atom_type_description
_atom_type_scat_dispersion_real
_atom_type_scat_dispersion_imag
_atom_type_scat_source
C C 0.0033 0.0016 'International Tables Vol C Tables 4.2.6.8 and 6.1.1.4'
H H 0.0000 0.0000 'International Tables Vol C Tables 4.2.6.8 and 6.1.1.4'
N N 0.0061 0.0033 'International Tables Vol C Tables 4.2.6.8 and 6.1.1.4'
Cl Cl 0.1484 0.1585 'International Tables Vol C Tables 4.2.6.8 and 6.1.1.4'
Rh Rh -1.1178 0.9187 'International Tables Vol C Tables 4.2.6.8 and 6.1.1.4'

loop_
_geom_angle_atom_site_label_1
_geom_angle_atom_site_label_2
_geom_angle_atom_site_label_3
_geom_angle_site_symmetry_1
_geom_angle_site_symmetry_3
_geom_angle
C2 C1 C2 2 . 123.6(7)
C2 C1 Rh1 2 . 118.2(4)
C2 C1 Rh1 . . 118.2(4)
C3 C2 C1 . . 118.5(6)
C3 C2 C6 . . 126.9(6)
C1 C2 C6 . . 114.5(5)
C2 C3 C4 . . 118.7(6)
C2 C3 C5 . . 122.1(6)
C4 C3 C5 . . 119.2(6)
C3 C4 C3 2 . 121.9(8)
N1 C6 C2 . . 109.2(4)
N1 C7 C9 . . 111.0(4)
N1 C7 C8 . . 108.6(4)
C9 C7 C8 . . 113.7(4)
C14 C9 C10 . . 118.8(5)
C14 C9 C7 . . 119.7(4)
C10 C9 C7 . . 121.5(5)
C11 C10 C9 . . 121.1(5)
C10 C11 C12 . . 119.4(5)
C13 C12 C11 . . 120.6(5)
C12 C13 C14 . . 120.1(5)
C9 C14 C13 . . 119.9(5)
C16 C15 C16 . 2_656 127.3(7)
C16 C15 Rh2 . . 116.4(4)
C16 C15 Rh2 2_656 . 116.4(4)
C15 C16 C17 . . 116.4(6)
C15 C16 C20 . . 116.2(5)
C17 C16 C20 . . 127.3(5)
C18 C17 C16 . . 116.9(6)
C18 C17 C19 . . 122.0(6)
C16 C17 C19 . . 121.1(5)
C17 C18 C17 2_656 . 126.1(8)
N2 C20 C16 . . 108.5(4)
N2 C21 C22 . . 107.8(4)
N2 C21 C23 . . 113.5(4)
C22 C21 C23 . . 111.9(4)
C28 C23 C24 . . 118.9(4)
C28 C23 C21 . . 122.0(4)
C24 C23 C21 . . 119.1(4)
C25 C24 C23 . . 120.7(4)
C26 C25 C24 . . 119.8(4)
C25 C26 C27 . . 119.6(4)
C28 C27 C26 . . 120.9(5)
C27 C28 C23 . . 120.0(4)
C7 N1 C6 . . 112.7(4)
C7 N1 Rh1 . . 117.1(3)
C6 N1 Rh1 . . 109.1(3)
C20 N2 C21 . . 112.4(3)
C20 N2 Rh2 . . 107.8(3)
C21 N2 Rh2 . . 116.3(3)
C1 Rh1 N1 . 2 83.09(11)
C1 Rh1 N1 . . 83.09(11)
N1 Rh1 N1 2 . 166.2(2)
C1 Rh1 Cl1 . . 93.82(4)
N1 Rh1 Cl1 2 . 87.70(11)
N1 Rh1 Cl1 . . 93.22(11)
C1 Rh1 Cl1 . 2 93.82(4)
N1 Rh1 Cl1 2 2 93.22(11)
N1 Rh1 Cl1 . 2 87.70(11)
Cl1 Rh1 Cl1 . 2 172.37(7)
C15 Rh2 N2 . 2_656 82.74(10)
C15 Rh2 N2 . . 82.74(10)
N2 Rh2 N2 2_656 . 165.5(2)
C15 Rh2 Cl2 . . 93.47(4)
N2 Rh2 Cl2 2_656 . 89.33(10)
N2 Rh2 Cl2 . . 91.55(10)
C15 Rh2 Cl2 . 2_656 93.48(4)
N2 Rh2 Cl2 2_656 2_656 91.55(10)
N2 Rh2 Cl2 . 2_656 89.33(10)
Cl2 Rh2 Cl2 . 2_656 173.05(8)

loop_
_geom_bond_atom_site_label_1
_geom_bond_atom_site_label_2
_geom_bond_site_symmetry_2
_geom_bond_distance
C1 C2 2 1.393(7)
C1 C2 . 1.393(7)
C1 Rh1 . 1.909(8)
C2 C3 . 1.355(9)
C2 C6 . 1.523(8)
C3 C4 . 1.413(7)
C3 C5 . 1.518(8)
C4 C3 2 1.413(7)
C6 N1 . 1.515(6)
C7 N1 . 1.504(6)
C7 C9 . 1.509(7)
C7 C8 . 1.521(7)
C9 C14 . 1.390(7)
C9 C10 . 1.397(7)
C10 C11 . 1.377(8)
C11 C12 . 1.380(9)
C12 C13 . 1.377(8)
C13 C14 . 1.394(7)
C15 C16 . 1.373(6)
C15 C16 2_656 1.373(6)
C15 Rh2 . 1.919(8)
C16 C17 . 1.443(9)
C16 C20 . 1.507(7)
C17 C18 . 1.381(7)
C17 C19 . 1.503(8)
C18 C17 2_656 1.381(7)
C20 N2 . 1.496(6)
C21 N2 . 1.505(6)
C21 C22 . 1.512(7)
C21 C23 . 1.522(6)
C23 C28 . 1.391(6)
C23 C24 . 1.393(6)
C24 C25 . 1.388(7)
C25 C26 . 1.374(7)
C26 C27 . 1.391(6)
C27 C28 . 1.373(7)
Cl1 Rh1 . 2.3117(10)
Cl2 Rh2 . 2.3091(10)
N1 Rh1 . 2.076(4)
N2 Rh2 . 2.086(4)
Rh1 N1 2 2.076(4)
Rh1 Cl1 2 2.3117(10)
Rh2 N2 2_656 2.086(4)
Rh2 Cl2 2_656 2.3092(10)
